data_7202022
loop_
_publ_author_name
'Lan, Ya-Qian'
'Li, Shun-Li'
'Li, Yang-Guang'
'Su, Zhong-Min'
'Shao, Kui-Zhan'
'Wang, Xin-Long'

_publ_section_title
;
 A novel (4,8)-connected 3D polyoxometalate-based metal--organic
 framework containing an in situ ligand
;
_journal_issue 9
_journal_name_full CrystEngComm
_journal_page_first 1129
_journal_paper_doi 10.1039/b802627k
_journal_volume 10
_journal_year 2008
_chemical_formula_sum 'C28 H48 Cu4 N24 O50 P W12'
_chemical_formula_weight 4012.23
_chemical_name_systematic
;
?
;
_space_group_IT_number 71
_symmetry_cell_setting orthorhombic
_symmetry_space_group_name_Hall '-I 2 2'
_symmetry_space_group_name_H-M 'I m m m'
_atom_sites_solution_hydrogens geom
_atom_sites_solution_primary direct
_atom_sites_solution_secondary difmap
_audit_creation_method SHELXL-97
_cell_angle_alpha 90.00
_cell_angle_beta 90.00
_cell_angle_gamma 90.00
_cell_formula_units_Z 2
_cell_length_a 15.3782(19)
_cell_length_b 16.460(2)
_cell_length_c 20.120(3)
_cell_measurement_temperature 150(2)
_cell_volume 5092.9(12)
_computing_cell_refinement 'SMART (Bruker, 1997)'
_computing_data_collection 'SMART (Bruker, 1997)'
_computing_data_reduction SAINT
_computing_molecular_graphics 'SHELXTL-PLUS (Sheldrick, 1990)'
_computing_publication_material SHELXL-97
_computing_structure_refinement 'SHELXL-97 (Sheldrick, 1997)'
_computing_structure_solution 'SHELXS-97(Sheldrick, 1997)'
_diffrn_ambient_temperature 150(2)
_diffrn_measured_fraction_theta_full 0.974
_diffrn_measured_fraction_theta_max 0.974
_diffrn_measurement_device_type 'Bruker APEX CCD area-detector'
_diffrn_measurement_method '\w scans'
_diffrn_radiation_monochromator graphite
_diffrn_radiation_source 'fine-focus sealed tube'
_diffrn_radiation_type MoK\a
_diffrn_radiation_wavelength 0.71073
_diffrn_reflns_av_R_equivalents 0.0626
_diffrn_reflns_av_sigmaI/netI 0.0468
_diffrn_reflns_limit_h_max 14
_diffrn_reflns_limit_h_min -20
_diffrn_reflns_limit_k_max 21
_diffrn_reflns_limit_k_min -21
_diffrn_reflns_limit_l_max 21
_diffrn_reflns_limit_l_min -25
_diffrn_reflns_number 15272
_diffrn_reflns_theta_full 28.32
_diffrn_reflns_theta_max 28.32
_diffrn_reflns_theta_min 1.60
_diffrn_standards_number 0
_exptl_absorpt_coefficient_mu 14.403
_exptl_absorpt_correction_T_max 0.1
_exptl_absorpt_correction_T_min 0.074
_exptl_absorpt_correction_type multi-scan
_exptl_absorpt_process_details 'SADABS(Sheldrick, 1996)'
_exptl_crystal_colour black
_exptl_crystal_density_diffrn 2.616
_exptl_crystal_density_method 'not measured'
_exptl_crystal_description block
_exptl_crystal_F_000 3606
_exptl_crystal_size_max 0.20
_exptl_crystal_size_mid 0.19
_exptl_crystal_size_min 0.16
_refine_diff_density_max 2.646
_refine_diff_density_min -3.367
_refine_diff_density_rms 0.347
_refine_ls_extinction_coef 0.00010(3)
_refine_ls_extinction_expression Fc^*^=kFc[1+0.001xFc^2^\l^3^/sin(2\q)]^-1/4^
_refine_ls_extinction_method SHELXL
_refine_ls_goodness_of_fit_ref 1.066
_refine_ls_hydrogen_treatment constr
_refine_ls_matrix_type full
_refine_ls_number_parameters 200
_refine_ls_number_reflns 3394
_refine_ls_number_restraints 123
_refine_ls_restrained_S_all 1.059
_refine_ls_R_factor_all 0.0779
_refine_ls_R_factor_gt 0.0589
_refine_ls_shift/su_max 0.000
_refine_ls_shift/su_mean 0.000
_refine_ls_structure_factor_coef Fsqd
_refine_ls_weighting_details 'calc w=1/[\s^2^(Fo^2^)+(0.1072P)^2^+106.4521P] where P=(Fo^2^+2Fc^2^)/3'
_refine_ls_weighting_scheme calc
_refine_ls_wR_factor_gt 0.1687
_refine_ls_wR_factor_ref 0.1821
_reflns_number_gt 2636
_reflns_number_total 3394
_reflns_threshold_expression >2sigma(I)
_cod_data_source_file b802627k.txt
_cod_data_source_block 1
_cod_original_cell_volume 5093.1(11)
_cod_original_sg_symbol_H-M Immm
_cod_database_code 7202022

loop_
_symmetry_equiv_pos_as_xyz
'x, y, z'
'-x, -y, z'
'-x, y, -z'
'x, -y, -z'
'x+1/2, y+1/2, z+1/2'
'-x+1/2, -y+1/2, z+1/2'
'-x+1/2, y+1/2, -z+1/2'
'x+1/2, -y+1/2, -z+1/2'
'-x, -y, -z'
'x, y, -z'
'x, -y, z'
'-x, y, z'
'-x+1/2, -y+1/2, -z+1/2'
'x+1/2, y+1/2, -z+1/2'
'x+1/2, -y+1/2, z+1/2'
'-x+1/2, y+1/2, z+1/2'

loop_
_atom_site_label
_atom_site_type_symbol
_atom_site_fract_x
_atom_site_fract_y
_atom_site_fract_z
_atom_site_U_iso_or_equiv
_atom_site_adp_type
_atom_site_occupancy
_atom_site_symmetry_multiplicity
_atom_site_calc_flag
_atom_site_refinement_flags
_atom_site_disorder_assembly
_atom_site_disorder_group
W1 W 0.0000 0.21577(5) 0.0000 0.0421(3) Uani 1 4 d S . .
W2 W -0.23215(6) 0.0000 0.0000 0.0365(3) Uani 1 4 d S . .
W3 W -0.11463(3) 0.10704(3) 0.12458(2) 0.0386(2) Uani 1 1 d . . .
P1 P 0.0000 0.0000 0.0000 0.0101(10) Uani 1 8 d S . .
O1 O 0.0000 0.0761(12) 0.0451(8) 0.021(4) Uani 0.50 2 d SP . .
O2 O -0.0807(12) 0.0000 0.0433(7) 0.018(3) Uani 0.50 2 d SP . .
O3 O 0.0000 0.3168(13) 0.0000 0.083(8) Uani 1 4 d S . .
O4 O -0.0849(7) 0.1916(9) 0.0645(6) 0.083(4) Uani 1 1 d . . .
O5 O -0.3410(15) 0.0000 0.0000 0.070(6) Uani 1 4 d SU . .
O6 O -0.2055(9) 0.0788(6) 0.0655(5) 0.074(4) Uani 1 1 d . . .
O7 O -0.1707(7) 0.1605(7) 0.1833(5) 0.069(3) Uani 1 1 d . . .
O8 O -0.1202(12) 0.0000 0.1571(8) 0.072(5) Uani 1 2 d S . .
O9 O 0.0000 0.1125(11) 0.1576(8) 0.071(5) Uani 1 2 d S . .
Cu1 Cu -0.2500 0.2500 0.2500 0.0695(8) Uani 1 2 d S . .
N1 N -0.1442(13) 0.2648(12) 0.3071(9) 0.036(4) Uani 0.50 1 d PU . .
C1 C -0.0628(10) 0.2279(8) 0.2968(6) 0.060(6) Uani 0.50 1 d PU . .
H1 H -0.0509 0.1896 0.2627 0.060 Uiso 0.50 1 calc PR . .
N2 N 0.0000(10) 0.2558(8) 0.3447(6) 0.070(5) Uani 1 2 d SRU . .
N3 N -0.0533(10) 0.3089(8) 0.3834(6) 0.056(5) Uani 0.50 1 d PRU . .
C2 C -0.1358(10) 0.3136(8) 0.3595(6) 0.038(4) Uani 0.50 1 d PRU . .
H2 H -0.1801 0.3471 0.3775 0.038 Uiso 0.50 1 d PR . .
O10 O 0.0732(17) 0.2365(16) 0.5000 0.050(6) Uani 0.50 2 d SPU . .
C3 C 0.0000 0.3508(17) 0.4405(12) 0.073(6) Uani 1 2 d SU . .
C4 C 0.0000 0.2903(18) 0.5000 0.049(6) Uani 1 4 d SU . .
N4 N -0.2164(12) 0.3466(12) 0.1978(9) 0.036(4) Uani 0.50 1 d PU . .
C7 C -0.2522(9) 0.4229(8) 0.1994(6) 0.063(6) Uani 0.50 1 d PU . .
H7 H -0.3024 0.4379 0.2240 0.063 Uiso 0.50 1 calc PR . .
N5 N -0.2060(9) 0.4726(8) 0.1613(6) 0.067(6) Uani 0.50 1 d PRU . .
N6 N -0.1425(9) 0.4299(8) 0.1336(6) 0.049(5) Uani 0.50 1 d PRU . .
C8 C -0.1493(9) 0.3537(8) 0.1546(6) 0.035(4) Uani 0.50 1 d PRU . .
H8 H -0.1120 0.3105 0.1418 0.035 Uiso 0.50 1 d PR . .
O11 O 0.0000 0.4159(13) 0.163(3) 0.137(19) Uani 0.50 2 d SPDU . .
C9 C -0.0717(19) 0.4675(15) 0.0949(13) 0.048(6) Uani 0.50 1 d PU . .
C10 C 0.0000 0.5000 0.1428(15) 0.056(7) Uani 1 4 d SDU . .
O2W O -0.215(3) 0.412(3) 0.0000 0.108(14) Uiso 0.50 2 d SP . .
O3W O -0.246(4) 0.255(3) 0.0000 0.133(19) Uiso 0.50 2 d SP . .
O1W O -0.5000 0.5000 0.210(3) 0.157(16) Uiso 1 4 d S . .

loop_
_atom_site_aniso_label
_atom_site_aniso_U_11
_atom_site_aniso_U_22
_atom_site_aniso_U_33
_atom_site_aniso_U_23
_atom_site_aniso_U_13
_atom_site_aniso_U_12
W1 0.0676(7) 0.0164(4) 0.0422(5) 0.000 0.000 0.000
W2 0.0171(4) 0.0575(6) 0.0349(5) 0.000 0.000 0.000
W3 0.0445(4) 0.0465(4) 0.0248(3) -0.00551(18) 0.00548(17) 0.0169(2)
P1 0.016(3) 0.005(2) 0.009(2) 0.000 0.000 0.000
O1 0.017(9) 0.030(10) 0.017(7) -0.004(7) 0.000 0.000
O2 0.022(9) 0.028(9) 0.004(6) 0.000 0.009(6) 0.000
O3 0.11(2) 0.033(10) 0.103(19) 0.000 0.000 0.000
O4 0.050(6) 0.122(10) 0.077(7) 0.068(8) -0.004(5) 0.010(6)
O5 0.051(9) 0.078(9) 0.082(10) 0.000 0.000 0.000
O6 0.122(10) 0.048(5) 0.052(6) 0.006(5) -0.052(6) 0.003(6)
O7 0.071(7) 0.092(8) 0.043(5) -0.013(5) -0.001(5) 0.045(6)
O8 0.112(14) 0.045(8) 0.059(9) 0.000 -0.061(9) 0.000
O9 0.042(8) 0.107(13) 0.063(9) 0.058(9) 0.000 0.000
Cu1 0.074(2) 0.0724(18) 0.0624(16) -0.0067(14) -0.0050(14) 0.0011(16)
N1 0.041(6) 0.039(7) 0.028(6) 0.002(6) -0.008(6) 0.005(6)
C1 0.052(8) 0.066(10) 0.060(9) -0.012(7) -0.005(7) 0.013(7)
N2 0.053(6) 0.083(9) 0.075(8) -0.023(7) 0.000 0.000
N3 0.048(8) 0.064(9) 0.055(8) -0.014(7) -0.018(6) 0.000(7)
C2 0.039(7) 0.048(8) 0.026(7) 0.000(6) -0.004(6) -0.002(7)
O10 0.038(9) 0.048(9) 0.063(10) 0.000 0.000 0.002(8)
C3 0.085(10) 0.072(10) 0.060(9) 0.003(8) 0.000 0.000
C4 0.041(9) 0.045(9) 0.062(10) 0.000 0.000 0.000
N4 0.032(7) 0.040(6) 0.036(7) -0.003(6) 0.005(6) -0.001(6)
C7 0.062(9) 0.061(8) 0.065(10) 0.004(8) 0.022(8) 0.014(7)
N5 0.074(9) 0.050(7) 0.077(10) 0.008(7) 0.019(8) 0.008(6)
N6 0.051(8) 0.048(7) 0.048(8) 0.011(6) 0.010(6) -0.003(7)
C8 0.037(8) 0.037(7) 0.030(7) -0.004(6) 0.004(6) -0.002(6)
O11 0.14(2) 0.13(2) 0.14(2) 0.000(10) 0.000 0.000
C9 0.058(10) 0.037(8) 0.051(9) 0.006(7) 0.006(8) -0.014(8)
C10 0.055(10) 0.064(11) 0.050(10) 0.000 0.000 0.000

loop_
_atom_type_symbol
_atom_type_description
_atom_type_scat_dispersion_real
_atom_type_scat_dispersion_imag
_atom_type_scat_source
C C 0.0033 0.0016 'International Tables Vol C Tables 4.2.6.8 and 6.1.1.4'
H H 0.0000 0.0000 'International Tables Vol C Tables 4.2.6.8 and 6.1.1.4'
N N 0.0061 0.0033 'International Tables Vol C Tables 4.2.6.8 and 6.1.1.4'
O O 0.0106 0.0060 'International Tables Vol C Tables 4.2.6.8 and 6.1.1.4'
P P 0.1023 0.0942 'International Tables Vol C Tables 4.2.6.8 and 6.1.1.4'
Cu Cu 0.3201 1.2651 'International Tables Vol C Tables 4.2.6.8 and 6.1.1.4'
W W -0.8490 6.8722 'International Tables Vol C Tables 4.2.6.8 and 6.1.1.4'

loop_
_geom_angle_atom_site_label_1
_geom_angle_atom_site_label_2
_geom_angle_atom_site_label_3
_geom_angle
_geom_angle_site_symmetry_1
_geom_angle_site_symmetry_3
_geom_angle_publ_flag
O3 W1 O4 102.2(5) . 10 ?
O3 W1 O4 102.2(5) . 12 ?
O4 W1 O4 155.6(9) 10 12 ?
O3 W1 O4 102.2(5) . 3 ?
O4 W1 O4 87.8(6) 10 3 ?
O4 W1 O4 87.1(8) 12 3 ?
O3 W1 O4 102.2(5) . . ?
O4 W1 O4 87.1(8) 10 . ?
O4 W1 O4 87.8(6) 12 . ?
O4 W1 O4 155.6(9) 3 . ?
O3 W1 O1 158.5(4) . 10 ?
O4 W1 O1 63.3(5) 10 10 ?
O4 W1 O1 93.2(6) 12 10 ?
O4 W1 O1 63.3(5) 3 10 ?
O4 W1 O1 93.2(6) . 10 ?
O3 W1 O1 158.5(4) . . ?
O4 W1 O1 93.2(6) 10 . ?
O4 W1 O1 63.3(5) 12 . ?
O4 W1 O1 93.2(6) 3 . ?
O4 W1 O1 63.3(5) . . ?
O1 W1 O1 43.1(8) 10 . ?
O5 W2 O6 102.5(4) . 4 ?
O5 W2 O6 102.5(4) . . ?
O6 W2 O6 155.0(9) 4 . ?
O5 W2 O6 102.5(4) . 10 ?
O6 W2 O6 86.4(6) 4 10 ?
O6 W2 O6 88.2(7) . 10 ?
O5 W2 O6 102.5(4) . 11 ?
O6 W2 O6 88.2(7) 4 11 ?
O6 W2 O6 86.4(6) . 11 ?
O6 W2 O6 155.0(9) 10 11 ?
O5 W2 O2 159.5(3) . 10 ?
O6 W2 O2 63.5(5) 4 10 ?
O6 W2 O2 92.3(5) . 10 ?
O6 W2 O2 63.5(5) 10 10 ?
O6 W2 O2 92.3(5) 11 10 ?
O5 W2 O2 159.5(3) . . ?
O6 W2 O2 92.3(5) 4 . ?
O6 W2 O2 63.5(5) . . ?
O6 W2 O2 92.3(5) 10 . ?
O6 W2 O2 63.5(5) 11 . ?
O2 W2 O2 41.0(7) 10 . ?
O7 W3 O8 102.7(7) . . ?
O7 W3 O9 101.7(7) . . ?
O8 W3 O9 88.0(7) . . ?
O7 W3 O6 100.9(6) . . ?
O8 W3 O6 87.4(5) . . ?
O9 W3 O6 157.4(7) . . ?
O7 W3 O4 100.6(6) . . ?
O8 W3 O4 156.7(7) . . ?
O9 W3 O4 88.0(5) . . ?
O6 W3 O4 87.6(5) . . ?
O7 W3 O1 158.2(6) . . ?
O8 W3 O1 93.7(8) . . ?
O9 W3 O1 64.2(6) . . ?
O6 W3 O1 94.1(5) . . ?
O4 W3 O1 64.0(6) . . ?
O7 W3 O2 159.5(6) . . ?
O8 W3 O2 64.6(6) . . ?
O9 W3 O2 94.0(7) . . ?
O6 W3 O2 64.1(6) . . ?
O4 W3 O2 92.9(5) . . ?
O1 W3 O2 42.2(5) . . ?
O2 P1 O2 70.1(13) 10 . ?
O2 P1 O2 109.9(13) 10 9 ?
O2 P1 O2 180.0(11) . 9 ?
O2 P1 O2 180.0(11) 10 2 ?
O2 P1 O2 109.9(13) . 2 ?
O2 P1 O2 70.1(13) 9 2 ?
O2 P1 O1 70.3(5) 10 9 ?
O2 P1 O1 109.7(5) . 9 ?
O2 P1 O1 70.3(5) 9 9 ?
O2 P1 O1 109.7(5) 2 9 ?
O2 P1 O1 109.7(5) 10 . ?
O2 P1 O1 70.3(5) . . ?
O2 P1 O1 109.7(5) 9 . ?
O2 P1 O1 70.3(5) 2 . ?
O1 P1 O1 180.0(13) 9 . ?
O2 P1 O1 70.3(5) 10 10 ?
O2 P1 O1 109.7(5) . 10 ?
O2 P1 O1 70.3(5) 9 10 ?
O2 P1 O1 109.7(5) 2 10 ?
O1 P1 O1 108.2(13) 9 10 ?
O1 P1 O1 71.8(13) . 10 ?
O2 P1 O1 109.7(5) 10 2 ?
O2 P1 O1 70.3(5) . 2 ?
O2 P1 O1 109.7(5) 9 2 ?
O2 P1 O1 70.3(5) 2 2 ?
O1 P1 O1 71.8(13) 9 2 ?
O1 P1 O1 108.2(13) . 2 ?
O1 P1 O1 180.0(13) 10 2 ?
P1 O1 O2 54.0(7) . . ?
P1 O1 O2 54.0(7) . 2 ?
O2 O1 O2 89.5(12) . 2 ?
P1 O1 O1 54.1(7) . 10 ?
O2 O1 O1 88.8(7) . 10 ?
O2 O1 O1 88.8(7) 2 10 ?
P1 O1 W3 123.7(6) . 12 ?
O2 O1 W3 132.2(10) . 12 ?
O2 O1 W3 69.7(5) 2 12 ?
O1 O1 W3 131.1(3) 10 12 ?
P1 O1 W3 123.7(6) . . ?
O2 O1 W3 69.7(5) . . ?
O2 O1 W3 132.2(10) 2 . ?
O1 O1 W3 131.1(3) 10 . ?
W3 O1 W3 92.8(6) 12 . ?
P1 O1 W1 122.5(9) . . ?
O2 O1 W1 130.8(7) . . ?
O2 O1 W1 130.8(7) 2 . ?
O1 O1 W1 68.5(4) 10 . ?
W3 O1 W1 92.7(5) 12 . ?
W3 O1 W1 92.7(5) . . ?
P1 O2 O2 55.0(6) . 10 ?
P1 O2 O1 55.6(7) . . ?
O2 O2 O1 91.2(7) 10 . ?
P1 O2 O1 55.6(7) . 2 ?
O2 O2 O1 91.2(7) 10 2 ?
O1 O2 O1 90.5(12) . 2 ?
P1 O2 W3 123.7(6) . . ?
O2 O2 W3 131.7(3) 10 . ?
O1 O2 W3 68.1(6) . . ?
O1 O2 W3 130.1(10) 2 . ?
P1 O2 W3 123.7(6) . 11 ?
O2 O2 W3 131.7(3) 10 11 ?
O1 O2 W3 130.1(10) . 11 ?
O1 O2 W3 68.1(6) 2 11 ?
W3 O2 W3 91.5(5) . 11 ?
P1 O2 W2 124.5(8) . . ?
O2 O2 W2 69.5(3) 10 . ?
O1 O2 W2 131.8(7) . . ?
O1 O2 W2 131.8(7) 2 . ?
W3 O2 W2 92.0(5) . . ?
W3 O2 W2 92.0(5) 11 . ?
W1 O4 W3 139.5(8) . . ?
W3 O6 W2 139.9(7) . . ?
W3 O7 Cu1 170.5(6) . . ?
W3 O8 W3 138.9(9) 11 . ?
W3 O9 W3 138.4(10) . 12 ?
N4 Cu1 N4 180.0(7) . 13_455 ?
N4 Cu1 N1 90.3(8) . 13_455 ?
N4 Cu1 N1 89.7(8) 13_455 13_455 ?
N4 Cu1 N1 89.7(8) . . ?
N4 Cu1 N1 90.3(8) 13_455 . ?
N1 Cu1 N1 180.0(8) 13_455 . ?
N4 Cu1 O7 86.3(6) . 13_455 ?
N4 Cu1 O7 93.7(6) 13_455 13_455 ?
N1 Cu1 O7 89.0(6) 13_455 13_455 ?
N1 Cu1 O7 91.0(6) . 13_455 ?
N4 Cu1 O7 93.7(6) . . ?
N4 Cu1 O7 86.3(6) 13_455 . ?
N1 Cu1 O7 91.0(6) 13_455 . ?
N1 Cu1 O7 89.0(6) . . ?
O7 Cu1 O7 180.0(4) 13_455 . ?
C2 N1 C1 106.9(15) . . ?
C2 N1 Cu1 127.3(14) . . ?
C1 N1 Cu1 125.8(12) . . ?
N1 C1 N2 111.2(9) . . ?
N1 C1 C1 152.8(9) . 12 ?
N2 C1 C1 47.842(5) . 12 ?
N1 C1 H1 124.4 . . ?
N2 C1 H1 124.4 . . ?
C1 C1 H1 78.9 12 . ?
N3 N2 N3 69.9(10) . 12 ?
N3 N2 C1 100.1 . . ?
N3 N2 C1 160.9(5) 12 . ?
N3 N2 C1 160.9(2) . 12 ?
N3 N2 C1 100.1(19) 12 12 ?
C1 N2 C1 84.3(9) . 12 ?
C2 N3 N2 112.1 . . ?
C2 N3 C3 136.2(8) . . ?
N2 N3 C3 111.6(8) . . ?
C2 N3 N3 159.0 . 12 ?
N2 N3 N3 55.0 . 12 ?
C3 N3 N3 58.5(8) . 12 ?
N1 C2 N3 109.7(10) . . ?
N1 C2 H2 125.7 . . ?
N3 C2 H2 124.6 . . ?
C4 C3 N3 106.4(16) . . ?
C4 C3 N3 106.4(16) . 12 ?
N3 C3 N3 62.9(15) . 12 ?
O10 C4 O10 104(3) 3_556 . ?
O10 C4 C3 113.3(8) 3_556 10_556 ?
O10 C4 C3 113.3(8) . 10_556 ?
O10 C4 C3 113.3(8) 3_556 . ?
O10 C4 C3 113.3(8) . . ?
C3 C4 C3 100(3) 10_556 . ?
C8 N4 C7 104.0(15) . . ?
C8 N4 Cu1 127.6(14) . . ?
C7 N4 Cu1 128.3(13) . . ?
N5 C7 N4 109.6(9) . . ?
N5 C7 H7 125.2 . . ?
N4 C7 H7 125.2 . . ?
N5 N5 N6 122.0 11_565 . ?
N5 N5 C7 128.1 11_565 . ?
N6 N5 C7 108.0 . . ?
N5 N6 C8 108.0 . . ?
N5 N6 C9 122.8(12) . . ?
C8 N6 C9 128.6(12) . . ?
N6 C8 N4 110.3(10) . . ?
N6 C8 H8 125.0 . . ?
N4 C8 H8 124.7 . . ?
C9 C9 N6 114.9(11) 11_565 . ?
C9 C9 C10 69.9(10) 11_565 . ?
N6 C9 C10 109.9(19) . . ?
O11 C10 O11 148(6) . 2_565 ?
O11 C10 C9 120.1(19) . 11_565 ?
O11 C10 C9 81(2) 2_565 11_565 ?
O11 C10 C9 120.1(19) . 2_565 ?
O11 C10 C9 81(2) 2_565 2_565 ?
O11 C10 C9 81(2) . . ?
O11 C10 C9 120.1(19) 2_565 . ?
O11 C10 C9 81(2) . 12 ?
O11 C10 C9 120.1(19) 2_565 12 ?
C9 C10 C9 40(2) 2_565 12 ?
C9 C10 C9 90(3) . 12 ?

loop_
_geom_bond_atom_site_label_1
_geom_bond_atom_site_label_2
_geom_bond_distance
_geom_bond_site_symmetry_2
_geom_bond_publ_flag
W1 O3 1.66(2) . ?
W1 O4 1.884(11) 10 ?
W1 O4 1.884(11) 12 ?
W1 O4 1.884(11) 3 ?
W1 O4 1.884(11) . ?
W1 O1 2.472(19) 10 ?
W1 O1 2.472(19) . ?
W2 O5 1.67(2) . ?
W2 O6 1.895(10) 4 ?
W2 O6 1.895(10) . ?
W2 O6 1.895(10) 10 ?
W2 O6 1.895(10) 11 ?
W2 O2 2.486(18) 10 ?
W2 O2 2.486(18) . ?
W3 O7 1.707(9) . ?
W3 O8 1.882(6) . ?
W3 O9 1.886(6) . ?
W3 O6 1.891(10) . ?
W3 O4 1.899(11) . ?
W3 O1 2.434(12) . ?
W3 O2 2.460(10) . ?
P1 O2 1.516(16) 10 ?
P1 O2 1.516(16) . ?
P1 O2 1.516(16) 9 ?
P1 O2 1.516(16) 2 ?
P1 O1 1.546(18) 9 ?
P1 O1 1.546(18) . ?
P1 O1 1.546(18) 10 ?
P1 O1 1.546(18) 2 ?
O1 O2 1.763(19) . ?
O1 O2 1.763(19) 2 ?
O1 O1 1.81(3) 10 ?
O1 W3 2.434(12) 12 ?
O2 O2 1.74(3) 10 ?
O2 O1 1.763(19) 2 ?
O2 W3 2.460(10) 11 ?
O7 Cu1 2.337(9) . ?
O8 W3 1.882(6) 11 ?
O9 W3 1.886(6) 12 ?
Cu1 N4 1.976(19) . ?
Cu1 N4 1.976(19) 13_455 ?
Cu1 N1 2.006(18) 13_455 ?
Cu1 N1 2.006(18) . ?
Cu1 O7 2.337(9) 13_455 ?
N1 C2 1.33(2) . ?
N1 C1 1.41(2) . ?
C1 N2 1.4399 . ?
C1 C1 1.93(3) 12 ?
C1 H1 0.9500 . ?
N2 N3 1.4293 . ?
N2 N3 1.429(18) 12 ?
N2 C1 1.44(2) 12 ?
N3 C2 1.3594 . ?
N3 C3 1.57(3) . ?
N3 N3 1.64(3) 12 ?
C2 H2 0.9500 . ?
O10 C4 1.43(3) . ?
C3 C4 1.56(3) . ?
C3 N3 1.57(3) 12 ?
C4 O10 1.43(3) 3_556 ?
C4 C3 1.56(3) 10_556 ?
N4 C8 1.35(2) . ?
N4 C7 1.37(2) . ?
C7 N5 1.3269 . ?
C7 H7 0.9500 . ?
N5 N5 0.90(2) 11_565 ?
N5 N6 1.3269 . ?
N6 C8 1.3270 . ?
N6 C9 1.47(3) . ?
C8 H8 0.9500 . ?
O11 C10 1.441(10) . ?
C9 C9 1.07(5) 11_565 ?
C9 C10 1.56(3) . ?
C10 O11 1.441(10) 2_565 ?
C10 C9 1.56(3) 11_565 ?
C10 C9 1.56(3) 2_565 ?
C10 C9 1.56(3) 12 ?
